data_1517593
loop_
_publ_author_name
'Shi-Yao Yang'
'Hong-Bo Yuan'
'Xiao-Bin Xu'
'Rong-Bin Huang'

_publ_section_title
;
 Influential factors on assembly of first-row transition metal
 coordination polymers
;
_journal_name_full
;
Inorganica Chimica Acta
;
_journal_page_first 53
_journal_page_last 62
_journal_volume 403
_journal_year 2013
_chemical_formula_moiety 'C44 H48 Mn3 N4 O16'
_chemical_formula_sum 'C44 H48 Mn3 N4 O16'
_chemical_formula_weight 1053.68
_space_group_IT_number 19
_symmetry_cell_setting orthorhombic
_symmetry_space_group_name_Hall 'P 2ac 2ab'
_symmetry_space_group_name_H-M 'P 21 21 21'
_atom_sites_solution_hydrogens geom
_atom_sites_solution_primary direct
_atom_sites_solution_secondary difmap
_cell_angle_alpha 90.00
_cell_angle_beta 90.00
_cell_angle_gamma 90.00
_cell_formula_units_Z 4
_cell_length_a 9.7175(4)
_cell_length_b 18.0168(8)
_cell_length_c 26.7918(11)
_cell_measurement_reflns_used 6921
_cell_measurement_temperature 173(2)
_cell_measurement_theta_max 28.1581
_cell_measurement_theta_min 2.3852
_cell_volume 4690.7(3)
_computing_cell_refinement 'SAINT (Bruker, 2002)'
_computing_data_collection 'SMART (Bruker, 2002)'
_computing_data_reduction 'SAINT (Bruker, 2001)'
_computing_molecular_graphics 'ORTEP-II (Johnson, 1976)'
_computing_publication_material 'SHELXL-97 (Sheldrick, 1997)'
_computing_structure_refinement 'SHELXL-97 (Sheldrick, 1997)'
_computing_structure_solution 'SHELXS-97 (Sheldrick, 1997)'
_diffrn_ambient_temperature 173(2)
_diffrn_measured_fraction_theta_full 1.000
_diffrn_measured_fraction_theta_max 0.962
_diffrn_measurement_device_type 'Bruker APEX area-detector diffractometer'
_diffrn_measurement_method '\f and \w scan'
_diffrn_radiation_monochromator graphite
_diffrn_radiation_source 'fine-focus sealed tube'
_diffrn_radiation_type MoK\a
_diffrn_radiation_wavelength 0.71073
_diffrn_reflns_av_R_equivalents 0.0326
_diffrn_reflns_av_sigmaI/netI 0.0278
_diffrn_reflns_limit_h_max 12
_diffrn_reflns_limit_h_min -12
_diffrn_reflns_limit_k_max 24
_diffrn_reflns_limit_k_min -23
_diffrn_reflns_limit_l_max 35
_diffrn_reflns_limit_l_min -35
_diffrn_reflns_number 54343
_diffrn_reflns_theta_full 25.00
_diffrn_reflns_theta_max 28.57
_diffrn_reflns_theta_min 1.36
_diffrn_standards_decay_% 0
_diffrn_standards_interval_count 0
_diffrn_standards_interval_time 0
_diffrn_standards_number 0
_exptl_absorpt_coefficient_mu 0.869
_exptl_absorpt_correction_T_max 0.9417
_exptl_absorpt_correction_T_min 0.7683
_exptl_absorpt_correction_type multi-scan
_exptl_absorpt_process_details 'SADABS (Bruker, 2002)'
_exptl_crystal_colour colorless
_exptl_crystal_density_diffrn 1.492
_exptl_crystal_density_method 'not measured'
_exptl_crystal_description plate
_exptl_crystal_F_000 2172
_exptl_crystal_size_max 0.32
_exptl_crystal_size_mid 0.26
_exptl_crystal_size_min 0.07
_refine_diff_density_max 1.103
_refine_diff_density_min -0.639
_refine_diff_density_rms 0.087
_refine_ls_abs_structure_details 'Flack H D (1983), Acta Cryst. A39, 876-881'
_refine_ls_abs_structure_Flack 0.512(18)
_refine_ls_extinction_method none
_refine_ls_goodness_of_fit_ref 1.078
_refine_ls_hydrogen_treatment constr
_refine_ls_matrix_type full
_refine_ls_number_parameters 606
_refine_ls_number_reflns 11289
_refine_ls_number_restraints 1
_refine_ls_restrained_S_all 1.081
_refine_ls_R_factor_all 0.0521
_refine_ls_R_factor_gt 0.0487
_refine_ls_shift/su_max 0.001
_refine_ls_shift/su_mean 0.000
_refine_ls_structure_factor_coef Fsqd
_refine_ls_weighting_details 'calc w=1/[\s^2^(Fo^2^)+(0.0666P)^2^+4.3089P] where P=(Fo^2^+2Fc^2^)/3'
_refine_ls_weighting_scheme calc
_refine_ls_wR_factor_gt 0.1225
_refine_ls_wR_factor_ref 0.1247
_reflns_number_gt 10562
_reflns_number_total 11289
_reflns_threshold_expression >2sigma(I)
_cod_data_source_file ICA-2013-403-53-62-21.cif
_cod_data_source_block '[Mn3(bdc)3(nmp)4]n'
_cod_depositor_comments
;
The following automatic conversions were performed:

'_exptl_absorpt_correction_type' value 'Multi-scan' changed to
'multi-scan' according to the built-in table from CIF Core dictionary
named 'cif_core.dic' version 2.4.1 from 2010-06-29.

Automatic conversion script
Id: cif_fix_values 2281 2013-09-26 08:29:07Z andrius 
;
_cod_database_code 1517593

loop_
_symmetry_equiv_pos_as_xyz
'x, y, z'
'-x+1/2, -y, z+1/2'
'x+1/2, -y+1/2, -z'
'-x, y+1/2, -z+1/2'

loop_
_atom_site_label
_atom_site_type_symbol
_atom_site_fract_x
_atom_site_fract_y
_atom_site_fract_z
_atom_site_U_iso_or_equiv
_atom_site_adp_type
_atom_site_occupancy
_atom_site_symmetry_multiplicity
_atom_site_calc_flag
_atom_site_refinement_flags
Mn1 Mn 0.59267(4) 0.49976(3) 0.369401(14) 0.01836(9) Uani 1 1 d .
Mn2 Mn 0.51336(4) 0.49976(3) 0.502266(13) 0.01540(9) Uani 1 1 d .
Mn3 Mn 0.44522(4) 0.49930(3) 0.636569(14) 0.01865(9) Uani 1 1 d .
O1 O 0.4879(3) 0.40111(12) 0.38576(8) 0.0289(5) Uani 1 1 d .
O2 O 0.4786(3) 0.39258(12) 0.46900(8) 0.0293(5) Uani 1 1 d .
O3 O 0.4267(3) 0.57443(13) 0.37495(8) 0.0293(5) Uani 1 1 d .
O4 O 0.3706(2) 0.55270(12) 0.45400(8) 0.0244(4) Uani 1 1 d .
O5 O 0.8008(2) 0.45714(13) 0.39494(8) 0.0267(5) Uani 1 1 d .
O6 O 0.6751(2) 0.52291(11) 0.44693(8) 0.0204(4) Uani 1 1 d .
O7 O 0.5433(3) 0.60699(12) 0.53494(8) 0.0280(5) Uani 1 1 d .
O8 O 0.5466(2) 0.59915(12) 0.61820(8) 0.0247(5) Uani 1 1 d .
O9 O 0.6557(2) 0.44835(12) 0.55116(8) 0.0245(5) Uani 1 1 d .
O10 O 0.6144(3) 0.42628(13) 0.63147(8) 0.0298(5) Uani 1 1 d .
O11 O 0.3576(2) 0.47535(11) 0.56004(8) 0.0214(4) Uani 1 1 d .
O12 O 0.2349(2) 0.54136(13) 0.61184(8) 0.0276(5) Uani 1 1 d .
O13 O 0.5997(3) 0.46160(16) 0.29458(9) 0.0418(6) Uani 1 1 d .
O14 O 0.6997(3) 0.59906(13) 0.33938(9) 0.0365(6) Uani 1 1 d .
O15 O 0.4345(3) 0.54010(14) 0.71070(9) 0.0384(6) Uani 1 1 d .
O16 O 0.3388(3) 0.39743(13) 0.66812(10) 0.0394(6) Uani 1 1 d .
C1 C 0.4571(3) 0.36911(16) 0.42591(12) 0.0240(6) Uani 1 1 d .
C2 C 0.3863(4) 0.29516(17) 0.42166(12) 0.0257(6) Uani 1 1 d .
C3 C 0.3502(5) 0.2670(2) 0.37555(13) 0.0395(9) Uani 1 1 d .
H3A H 0.3754 0.2931 0.3461 0.047 Uiso 1 1 calc R
C4 C 0.3565(5) 0.2536(2) 0.46337(13) 0.0444(11) Uani 1 1 d .
H4A H 0.3840 0.2711 0.4953 0.053 Uiso 1 1 calc R
C5 C 0.3668(3) 0.59022(16) 0.41522(11) 0.0226(6) Uani 1 1 d .
C6 C 0.2834(3) 0.66076(16) 0.41603(11) 0.0226(6) Uani 1 1 d .
C7 C 0.2751(4) 0.70594(19) 0.37432(13) 0.0329(8) Uani 1 1 d .
H7A H 0.3204 0.6916 0.3444 0.040 Uiso 1 1 calc R
C8 C 0.2195(5) 0.6829(2) 0.45898(13) 0.0387(9) Uani 1 1 d .
H8A H 0.2236 0.6521 0.4877 0.046 Uiso 1 1 calc R
C9 C 0.7875(3) 0.48969(17) 0.43574(10) 0.0218(6) Uani 1 1 d .
C10 C 0.9057(3) 0.49362(19) 0.47119(10) 0.0209(5) Uani 1 1 d .
C11 C 1.0174(3) 0.44777(18) 0.46536(12) 0.0249(6) Uani 1 1 d .
H11A H 1.0180 0.4123 0.4391 0.030 Uiso 1 1 calc R
C12 C 0.9039(3) 0.54515(18) 0.51020(12) 0.0253(6) Uani 1 1 d .
H12A H 0.8266 0.5767 0.5148 0.030 Uiso 1 1 calc R
C13 C 0.5710(3) 0.63051(16) 0.57729(11) 0.0207(6) Uani 1 1 d .
C14 C 0.6419(3) 0.70513(16) 0.58021(12) 0.0235(6) Uani 1 1 d .
C15 C 0.6484(5) 0.75009(19) 0.53879(13) 0.0389(9) Uani 1 1 d .
H15A H 0.6045 0.7354 0.5087 0.047 Uiso 1 1 calc R
C16 C 0.7020(4) 0.72861(18) 0.62430(12) 0.0315(7) Uani 1 1 d .
H16A H 0.6928 0.6995 0.6537 0.038 Uiso 1 1 calc R
C17 C 0.6658(3) 0.41024(16) 0.58981(11) 0.0221(6) Uani 1 1 d .
C18 C 0.7473(3) 0.33926(17) 0.58644(12) 0.0239(6) Uani 1 1 d .
C19 C 0.7876(5) 0.3129(2) 0.54048(13) 0.0413(10) Uani 1 1 d .
H19A H 0.7677 0.3408 0.5112 0.050 Uiso 1 1 calc R
C20 C 0.7780(5) 0.2986(2) 0.62820(13) 0.0390(9) Uani 1 1 d .
H20A H 0.7492 0.3158 0.6600 0.047 Uiso 1 1 calc R
C21 C 0.2460(3) 0.50831(18) 0.57119(11) 0.0215(6) Uani 1 1 d .
C22 C 0.1276(3) 0.5038(2) 0.53605(10) 0.0235(5) Uani 1 1 d .
C23 C 0.1299(3) 0.45251(17) 0.49746(12) 0.0238(6) Uani 1 1 d .
H23A H 0.2073 0.4210 0.4930 0.029 Uiso 1 1 calc R
C24 C 0.0147(3) 0.54976(18) 0.54186(12) 0.0247(6) Uani 1 1 d .
H24A H 0.0138 0.5851 0.5682 0.030 Uiso 1 1 calc R
C25 C 0.5959(5) 0.4720(3) 0.24964(15) 0.0643(16) Uani 1 1 d D
C26 C 0.6835(6) 0.4246(3) 0.21072(18) 0.0612(13) Uani 1 1 d D
H26A H 0.7815 0.4397 0.2110 0.073 Uiso 1 1 calc R
H26B H 0.6771 0.3709 0.2180 0.073 Uiso 1 1 calc R
C27 C 0.6187(7) 0.4425(4) 0.1629(2) 0.0829(19) Uani 1 1 d .
H27A H 0.5506 0.4040 0.1537 0.099 Uiso 1 1 calc R
H27B H 0.6887 0.4459 0.1362 0.099 Uiso 1 1 calc R
C28 C 0.5452(5) 0.5203(3) 0.17098(14) 0.0583(15) Uani 1 1 d .
H28A H 0.6044 0.5624 0.1608 0.070 Uiso 1 1 calc R
H28B H 0.4557 0.5232 0.1534 0.070 Uiso 1 1 calc R
C29 C 0.4438(6) 0.5711(3) 0.24868(17) 0.0564(12) Uani 1 1 d .
H29A H 0.4407 0.5605 0.2845 0.085 Uiso 1 1 calc R
H29B H 0.3504 0.5694 0.2349 0.085 Uiso 1 1 calc R
H29C H 0.4829 0.6206 0.2433 0.085 Uiso 1 1 calc R
C30 C 0.7146(4) 0.6631(2) 0.35407(14) 0.0351(8) Uani 1 1 d .
C31 C 0.7235(7) 0.6888(2) 0.40658(17) 0.0647(16) Uani 1 1 d .
H31A H 0.8082 0.6697 0.4226 0.078 Uiso 1 1 calc R
H31B H 0.6429 0.6715 0.4259 0.078 Uiso 1 1 calc R
C32 C 0.7263(8) 0.7718(3) 0.40420(19) 0.0716(18) Uani 1 1 d .
H32A H 0.6376 0.7926 0.4158 0.086 Uiso 1 1 calc R
H32B H 0.8008 0.7917 0.4256 0.086 Uiso 1 1 calc R
C33 C 0.7510(7) 0.7920(2) 0.35084(18) 0.0623(15) Uani 1 1 d .
H33A H 0.6845 0.8299 0.3393 0.075 Uiso 1 1 calc R
H33B H 0.8457 0.8109 0.3459 0.075 Uiso 1 1 calc R
C34 C 0.7350(7) 0.7159(3) 0.27090(18) 0.0649(15) Uani 1 1 d .
H34A H 0.7170 0.6645 0.2608 0.097 Uiso 1 1 calc R
H34B H 0.8261 0.7310 0.2590 0.097 Uiso 1 1 calc R
H34C H 0.6648 0.7485 0.2564 0.097 Uiso 1 1 calc R
C35 C 0.4358(4) 0.5143(3) 0.75391(13) 0.0422(10) Uani 1 1 d .
C36 C 0.5285(6) 0.4543(4) 0.7722(2) 0.086(2) Uani 1 1 d .
H36A H 0.6239 0.4723 0.7767 0.103 Uiso 1 1 calc R
H36B H 0.5287 0.4111 0.7494 0.103 Uiso 1 1 calc R
C37 C 0.4601(8) 0.4351(6) 0.8230(3) 0.126(4) Uani 1 1 d .
H37A H 0.3949 0.3932 0.8192 0.152 Uiso 1 1 calc R
H37B H 0.5304 0.4216 0.8481 0.152 Uiso 1 1 calc R
C38 C 0.3872(7) 0.5031(5) 0.83757(16) 0.089(2) Uani 1 1 d .
H38A H 0.3018 0.4917 0.8562 0.107 Uiso 1 1 calc R
H38B H 0.4464 0.5358 0.8581 0.107 Uiso 1 1 calc R
C39 C 0.2681(9) 0.5973(4) 0.7859(3) 0.102(3) Uani 1 1 d .
H39A H 0.2397 0.6037 0.7510 0.153 Uiso 1 1 calc R
H39B H 0.3156 0.6421 0.7973 0.153 Uiso 1 1 calc R
H39C H 0.1868 0.5886 0.8067 0.153 Uiso 1 1 calc R
C40 C 0.3260(4) 0.33381(19) 0.65223(14) 0.0366(8) Uani 1 1 d .
C41 C 0.3208(10) 0.3096(3) 0.59920(19) 0.089(2) Uani 1 1 d .
H41A H 0.2383 0.3301 0.5825 0.106 Uiso 1 1 calc R
H41B H 0.4037 0.3266 0.5810 0.106 Uiso 1 1 calc R
C42 C 0.3148(10) 0.2275(3) 0.6003(2) 0.097(3) Uani 1 1 d .
H42A H 0.2389 0.2094 0.5789 0.116 Uiso 1 1 calc R
H42B H 0.4023 0.2062 0.5879 0.116 Uiso 1 1 calc R
C43 C 0.2913(8) 0.2052(2) 0.65268(18) 0.0697(17) Uani 1 1 d .
H43A H 0.1967 0.1862 0.6574 0.084 Uiso 1 1 calc R
H43B H 0.3578 0.1666 0.6632 0.084 Uiso 1 1 calc R
C44 C 0.3075(8) 0.2749(3) 0.73344(18) 0.078(2) Uani 1 1 d .
H44A H 0.3038 0.3264 0.7451 0.117 Uiso 1 1 calc R
H44B H 0.3899 0.2508 0.7469 0.117 Uiso 1 1 calc R
H44C H 0.2254 0.2483 0.7449 0.117 Uiso 1 1 calc R
N1 N 0.5290(6) 0.5160(3) 0.22384(17) 0.0821(17) Uani 1 1 d .
N2 N 0.7306(4) 0.72124(18) 0.32437(13) 0.0457(9) Uani 1 1 d .
N3 N 0.3125(5) 0.27366(19) 0.68024(14) 0.0538(10) Uani 1 1 d .
N4 N 0.3575(5) 0.5362(3) 0.78950(14) 0.0588(11) Uani 1 1 d .

loop_
_atom_site_aniso_label
_atom_site_aniso_U_11
_atom_site_aniso_U_22
_atom_site_aniso_U_33
_atom_site_aniso_U_23
_atom_site_aniso_U_13
_atom_site_aniso_U_12
Mn1 0.02270(18) 0.01453(18) 0.01785(18) 0.0005(2) 0.00040(14) 0.0003(2)
Mn2 0.01759(17) 0.01248(16) 0.01613(17) -0.00059(17) -0.00110(13) 0.00072(18)
Mn3 0.02293(19) 0.01399(18) 0.01902(18) -0.0008(2) 0.00178(14) 0.0004(2)
O1 0.0391(13) 0.0209(11) 0.0267(11) -0.0016(9) 0.0013(10) -0.0103(10)
O2 0.0413(14) 0.0183(10) 0.0282(11) -0.0053(9) -0.0051(10) -0.0045(10)
O3 0.0376(13) 0.0250(11) 0.0252(11) 0.0020(9) 0.0032(10) 0.0148(10)
O4 0.0254(11) 0.0224(10) 0.0252(11) 0.0059(8) -0.0050(9) 0.0042(9)
O5 0.0237(11) 0.0282(12) 0.0283(11) -0.0053(9) -0.0019(9) 0.0025(9)
O6 0.0174(9) 0.0209(10) 0.0230(10) 0.0011(8) 0.0001(8) 0.0011(7)
O7 0.0426(13) 0.0138(10) 0.0277(11) -0.0029(9) -0.0031(10) -0.0046(9)
O8 0.0341(12) 0.0146(10) 0.0252(11) 0.0002(8) 0.0017(9) -0.0063(9)
O9 0.0223(10) 0.0240(11) 0.0271(11) 0.0043(9) -0.0033(9) 0.0046(9)
O10 0.0373(13) 0.0255(11) 0.0268(11) 0.0005(9) 0.0032(10) 0.0145(10)
O11 0.0177(10) 0.0222(10) 0.0244(10) 0.0023(8) 0.0016(8) -0.0001(8)
O12 0.0230(11) 0.0307(12) 0.0290(12) -0.0086(9) -0.0027(9) 0.0028(9)
O13 0.0634(18) 0.0408(15) 0.0211(12) -0.0035(11) -0.0016(12) 0.0007(14)
O14 0.0503(16) 0.0194(11) 0.0398(14) 0.0017(10) 0.0145(12) -0.0048(11)
O15 0.0660(18) 0.0282(13) 0.0208(11) -0.0042(10) 0.0072(12) -0.0063(12)
O16 0.0556(17) 0.0229(12) 0.0397(14) -0.0011(10) 0.0180(13) -0.0087(12)
C1 0.0265(15) 0.0148(13) 0.0307(16) -0.0028(12) -0.0003(13) -0.0032(12)
C2 0.0328(17) 0.0174(14) 0.0269(15) -0.0017(12) -0.0012(13) -0.0042(12)
C3 0.065(3) 0.0325(18) 0.0211(15) 0.0042(14) -0.0010(17) -0.0253(19)
C4 0.079(3) 0.034(2) 0.0195(15) -0.0017(14) -0.0062(18) -0.025(2)
C5 0.0227(14) 0.0184(14) 0.0267(15) -0.0016(11) -0.0032(12) 0.0024(11)
C6 0.0275(15) 0.0178(14) 0.0225(14) 0.0009(11) -0.0030(12) 0.0049(12)
C7 0.051(2) 0.0276(17) 0.0204(15) 0.0016(13) 0.0091(15) 0.0151(16)
C8 0.068(3) 0.0253(17) 0.0233(16) 0.0079(13) 0.0073(17) 0.0191(17)
C9 0.0234(13) 0.0188(16) 0.0234(13) 0.0028(11) 0.0011(10) -0.0021(12)
C10 0.0170(11) 0.0222(14) 0.0235(12) 0.0034(13) 0.0013(9) -0.0035(13)
C11 0.0234(15) 0.0248(15) 0.0265(15) -0.0056(12) 0.0018(12) -0.0004(12)
C12 0.0183(13) 0.0254(15) 0.0322(16) -0.0039(13) 0.0019(12) 0.0025(12)
C13 0.0209(14) 0.0166(13) 0.0245(14) -0.0020(11) 0.0005(11) -0.0010(11)
C14 0.0300(16) 0.0154(13) 0.0249(15) -0.0012(11) 0.0014(13) -0.0028(12)
C15 0.066(3) 0.0268(18) 0.0239(16) 0.0007(13) -0.0117(17) -0.0190(17)
C16 0.052(2) 0.0213(15) 0.0213(15) 0.0056(12) -0.0029(15) -0.0109(15)
C17 0.0222(14) 0.0159(13) 0.0281(15) -0.0025(11) -0.0044(12) 0.0037(11)
C18 0.0291(16) 0.0173(14) 0.0253(15) 0.0000(11) -0.0025(12) 0.0066(12)
C19 0.072(3) 0.0308(19) 0.0206(16) 0.0032(13) 0.0023(17) 0.0236(19)
C20 0.067(3) 0.0263(17) 0.0238(16) 0.0007(14) 0.0034(18) 0.0220(18)
C21 0.0212(12) 0.0163(15) 0.0269(13) 0.0034(12) 0.0009(10) -0.0038(12)
C22 0.0191(11) 0.0234(14) 0.0280(13) 0.0031(15) 0.0014(10) -0.0013(15)
C23 0.0164(13) 0.0233(14) 0.0316(16) -0.0014(12) -0.0012(12) 0.0040(11)
C24 0.0217(14) 0.0236(14) 0.0287(15) -0.0054(12) 0.0015(12) -0.0016(12)
C25 0.075(3) 0.083(4) 0.035(2) 0.014(2) -0.021(2) -0.050(3)
C26 0.063(3) 0.068(3) 0.052(3) -0.010(2) -0.001(2) -0.006(3)
C27 0.078(4) 0.113(5) 0.057(3) -0.011(3) 0.009(3) -0.008(4)
C28 0.041(2) 0.106(5) 0.0280(18) 0.016(2) -0.0050(16) -0.011(2)
C29 0.064(3) 0.052(3) 0.052(3) 0.001(2) 0.005(2) 0.016(2)
C30 0.041(2) 0.0287(18) 0.0351(18) 0.0015(14) 0.0055(16) -0.0054(15)
C31 0.123(5) 0.034(2) 0.038(2) -0.0028(18) 0.011(3) -0.015(3)
C32 0.133(6) 0.032(2) 0.049(3) -0.004(2) 0.007(3) -0.012(3)
C33 0.108(4) 0.028(2) 0.051(3) 0.0001(19) 0.007(3) -0.016(2)
C34 0.114(5) 0.037(2) 0.044(2) 0.0075(19) 0.009(3) -0.009(3)
C35 0.0402(19) 0.058(3) 0.0281(16) -0.0042(16) 0.0006(14) -0.0222(18)
C36 0.064(3) 0.113(5) 0.082(4) 0.055(4) -0.022(3) -0.034(4)
C37 0.071(4) 0.205(10) 0.103(6) 0.102(7) -0.044(4) -0.053(6)
C38 0.082(4) 0.157(7) 0.028(2) 0.015(4) -0.004(2) -0.068(5)
C39 0.129(7) 0.068(4) 0.109(5) -0.014(4) 0.063(5) 0.002(4)
C40 0.050(2) 0.0223(16) 0.0378(19) 0.0003(14) 0.0116(17) -0.0074(16)
C41 0.190(8) 0.033(2) 0.043(3) -0.010(2) 0.010(4) -0.030(4)
C42 0.206(9) 0.031(2) 0.053(3) -0.009(2) 0.014(5) -0.028(4)
C43 0.131(5) 0.025(2) 0.054(3) -0.0038(19) 0.002(3) -0.017(3)
C44 0.144(6) 0.045(3) 0.046(3) 0.002(2) 0.005(3) -0.022(3)
N1 0.098(4) 0.088(4) 0.060(3) 0.020(3) -0.039(3) -0.032(3)
N2 0.075(3) 0.0217(16) 0.0400(18) 0.0023(13) 0.0019(18) -0.0077(16)
N3 0.090(3) 0.0288(17) 0.0430(19) 0.0011(14) 0.010(2) -0.0082(19)
N4 0.061(2) 0.078(3) 0.0369(19) 0.0023(19) 0.0097(18) -0.024(2)

loop_
_atom_type_symbol
_atom_type_description
_atom_type_scat_dispersion_real
_atom_type_scat_dispersion_imag
_atom_type_scat_source
C C 0.0033 0.0016 'International Tables Vol C Tables 4.2.6.8 and 6.1.1.4'
H H 0.0000 0.0000 'International Tables Vol C Tables 4.2.6.8 and 6.1.1.4'
N N 0.0061 0.0033 'International Tables Vol C Tables 4.2.6.8 and 6.1.1.4'
O O 0.0106 0.0060 'International Tables Vol C Tables 4.2.6.8 and 6.1.1.4'
Mn Mn 0.3368 0.7283 'International Tables Vol C Tables 4.2.6.8 and 6.1.1.4'

loop_
_geom_angle_atom_site_label_1
_geom_angle_atom_site_label_2
_geom_angle_atom_site_label_3
_geom_angle
_geom_angle_site_symmetry_1
_geom_angle_site_symmetry_3
O1 Mn1 O3 98.92(11) . .
O1 Mn1 O13 86.46(10) . .
O3 Mn1 O13 107.38(10) . .
O1 Mn1 O14 170.83(9) . .
O3 Mn1 O14 82.51(10) . .
O13 Mn1 O14 84.47(10) . .
O1 Mn1 O6 97.84(8) . .
O3 Mn1 O6 95.09(8) . .
O13 Mn1 O6 156.24(10) . .
O14 Mn1 O6 91.03(9) . .
O1 Mn1 O5 94.76(9) . .
O3 Mn1 O5 151.37(9) . .
O13 Mn1 O5 98.43(10) . .
O14 Mn1 O5 87.95(10) . .
O6 Mn1 O5 58.02(8) . .
O1 Mn1 C9 98.71(10) . .
O3 Mn1 C9 123.60(10) . .
O13 Mn1 C9 126.83(11) . .
O14 Mn1 C9 87.86(10) . .
O6 Mn1 C9 29.47(8) . .
O5 Mn1 C9 28.63(8) . .
O9 Mn2 O4 179.13(10) . .
O9 Mn2 O7 93.04(9) . .
O4 Mn2 O7 86.12(9) . .
O9 Mn2 O2 88.07(9) . .
O4 Mn2 O2 92.76(9) . .
O7 Mn2 O2 178.71(10) . .
O9 Mn2 O6 91.88(8) . .
O4 Mn2 O6 88.35(8) . .
O7 Mn2 O6 90.43(9) . .
O2 Mn2 O6 90.19(8) . .
O9 Mn2 O11 85.82(8) . .
O4 Mn2 O11 93.93(8) . .
O7 Mn2 O11 89.20(8) . .
O2 Mn2 O11 90.23(9) . .
O6 Mn2 O11 177.65(8) . .
O8 Mn3 O10 98.78(10) . .
O8 Mn3 O15 86.90(9) . .
O10 Mn3 O15 108.37(11) . .
O8 Mn3 O11 97.29(8) . .
O10 Mn3 O11 96.63(8) . .
O15 Mn3 O11 153.75(10) . .
O8 Mn3 O16 171.61(9) . .
O10 Mn3 O16 82.81(10) . .
O15 Mn3 O16 84.79(10) . .
O11 Mn3 O16 90.68(9) . .
O8 Mn3 O12 93.87(9) . .
O10 Mn3 O12 152.56(9) . .
O15 Mn3 O12 96.50(10) . .
O11 Mn3 O12 57.46(8) . .
O16 Mn3 O12 88.21(10) . .
O8 Mn3 C21 97.85(9) . .
O10 Mn3 C21 124.89(10) . .
O15 Mn3 C21 124.71(11) . .
O11 Mn3 C21 29.10(8) . .
O16 Mn3 C21 87.84(10) . .
O12 Mn3 C21 28.43(8) . .
C1 O1 Mn1 133.2(2) . .
C1 O2 Mn2 135.5(2) . .
C5 O3 Mn1 124.0(2) . .
C5 O4 Mn2 140.8(2) . .
C9 O5 Mn1 90.72(18) . .
C9 O6 Mn2 132.69(19) . .
C9 O6 Mn1 90.05(17) . .
Mn2 O6 Mn1 109.28(9) . .
C13 O7 Mn2 135.4(2) . .
C13 O8 Mn3 132.5(2) . .
C17 O9 Mn2 143.7(2) . .
C17 O10 Mn3 120.7(2) . .
C21 O11 Mn2 130.98(19) . .
C21 O11 Mn3 91.10(17) . .
Mn2 O11 Mn3 109.84(9) . .
C21 O12 Mn3 91.04(18) . .
C25 O13 Mn1 152.0(3) . .
C30 O14 Mn1 134.1(2) . .
C35 O15 Mn3 137.7(3) . .
C40 O16 Mn3 132.2(2) . .
O2 C1 O1 126.6(3) . .
O2 C1 C2 116.6(3) . .
O1 C1 C2 116.8(3) . .
C4 C2 C3 118.3(3) . .
C4 C2 C1 121.1(3) . .
C3 C2 C1 120.6(3) . .
C20 C3 C2 120.6(3) 3_456 .
C20 C3 H3A 119.7 3_456 .
C2 C3 H3A 119.7 . .
C2 C4 C19 121.0(3) . 3_456
C2 C4 H4A 119.5 . .
C19 C4 H4A 119.5 3_456 .
O4 C5 O3 125.5(3) . .
O4 C5 C6 117.6(3) . .
O3 C5 C6 116.8(3) . .
C8 C6 C7 118.7(3) . .
C8 C6 C5 120.2(3) . .
C7 C6 C5 121.0(3) . .
C16 C7 C6 120.8(3) 3_466 .
C16 C7 H7A 119.6 3_466 .
C6 C7 H7A 119.6 . .
C6 C8 C15 121.0(3) . 3_466
C6 C8 H8A 119.5 . .
C15 C8 H8A 119.5 3_466 .
O5 C9 O6 120.9(3) . .
O5 C9 C10 120.0(3) . .
O6 C9 C10 119.0(3) . .
O5 C9 Mn1 60.65(15) . .
O6 C9 Mn1 60.48(15) . .
C10 C9 Mn1 172.4(2) . .
C11 C10 C12 119.7(3) . .
C11 C10 C9 120.5(3) . .
C12 C10 C9 119.8(3) . .
C10 C11 C23 120.9(3) . 1_655
C10 C11 H11A 119.6 . .
C23 C11 H11A 119.6 1_655 .
C24 C12 C10 119.5(3) 1_655 .
C24 C12 H12A 120.3 1_655 .
C10 C12 H12A 120.3 . .
O7 C13 O8 127.1(3) . .
O7 C13 C14 116.7(3) . .
O8 C13 C14 116.2(3) . .
C15 C14 C16 119.3(3) . .
C15 C14 C13 120.2(3) . .
C16 C14 C13 120.5(3) . .
C14 C15 C8 119.9(3) . 3_566
C14 C15 H15A 120.0 . .
C8 C15 H15A 120.0 3_566 .
C7 C16 C14 120.2(3) 3_566 .
C7 C16 H16A 119.9 3_566 .
C14 C16 H16A 119.9 . .
O9 C17 O10 125.5(3) . .
O9 C17 C18 117.3(3) . .
O10 C17 C18 117.2(3) . .
C20 C18 C19 119.0(3) . .
C20 C18 C17 121.3(3) . .
C19 C18 C17 119.7(3) . .
C18 C19 C4 120.4(3) . 3_556
C18 C19 H19A 119.8 . .
C4 C19 H19A 119.8 3_556 .
C18 C20 C3 120.6(3) . 3_556
C18 C20 H20A 119.7 . .
C3 C20 H20A 119.7 3_556 .
O12 C21 O11 120.1(3) . .
O12 C21 C22 120.8(3) . .
O11 C21 C22 119.0(3) . .
O12 C21 Mn3 60.53(16) . .
O11 C21 Mn3 59.80(15) . .
C22 C21 Mn3 172.7(2) . .
C24 C22 C23 119.7(3) . .
C24 C22 C21 120.6(3) . .
C23 C22 C21 119.7(3) . .
C22 C23 C11 119.2(3) . 1_455
C22 C23 H23A 120.4 . .
C11 C23 H23A 120.4 1_455 .
C12 C24 C22 121.1(3) 1_455 .
C12 C24 H24A 119.5 1_455 .
C22 C24 H24A 119.5 . .
O13 C25 N1 131.8(6) . .
O13 C25 C26 123.2(5) . .
N1 C25 C26 105.0(4) . .
C27 C26 C25 103.0(5) . .
C27 C26 H26A 111.2 . .
C25 C26 H26A 111.2 . .
C27 C26 H26B 111.2 . .
C25 C26 H26B 111.2 . .
H26A C26 H26B 109.1 . .
C26 C27 C28 105.6(4) . .
C26 C27 H27A 110.6 . .
C28 C27 H27A 110.6 . .
C26 C27 H27B 110.6 . .
C28 C27 H27B 110.6 . .
H27A C27 H27B 108.8 . .
N1 C28 C27 97.9(4) . .
N1 C28 H28A 112.2 . .
C27 C28 H28A 112.2 . .
N1 C28 H28B 112.2 . .
C27 C28 H28B 112.2 . .
H28A C28 H28B 109.8 . .
N1 C29 H29A 109.5 . .
N1 C29 H29B 109.5 . .
H29A C29 H29B 109.5 . .
N1 C29 H29C 109.5 . .
H29A C29 H29C 109.5 . .
H29B C29 H29C 109.5 . .
O14 C30 N2 124.4(4) . .
O14 C30 C31 127.1(4) . .
N2 C30 C31 108.5(3) . .
C30 C31 C32 105.8(4) . .
C30 C31 H31A 110.6 . .
C32 C31 H31A 110.6 . .
C30 C31 H31B 110.6 . .
C32 C31 H31B 110.6 . .
H31A C31 H31B 108.7 . .
C33 C32 C31 106.6(4) . .
C33 C32 H32A 110.4 . .
C31 C32 H32A 110.4 . .
C33 C32 H32B 110.4 . .
C31 C32 H32B 110.4 . .
H32A C32 H32B 108.6 . .
N2 C33 C32 103.3(4) . .
N2 C33 H33A 111.1 . .
C32 C33 H33A 111.1 . .
N2 C33 H33B 111.1 . .
C32 C33 H33B 111.1 . .
H33A C33 H33B 109.1 . .
N2 C34 H34A 109.5 . .
N2 C34 H34B 109.5 . .
H34A C34 H34B 109.5 . .
N2 C34 H34C 109.5 . .
H34A C34 H34C 109.5 . .
H34B C34 H34C 109.5 . .
O15 C35 N4 124.7(5) . .
O15 C35 C36 125.6(4) . .
N4 C35 C36 109.7(4) . .
C35 C36 C37 101.0(6) . .
C35 C36 H36A 111.6 . .
C37 C36 H36A 111.6 . .
C35 C36 H36B 111.6 . .
C37 C36 H36B 111.6 . .
H36A C36 H36B 109.4 . .
C38 C37 C36 104.7(6) . .
C38 C37 H37A 110.8 . .
C36 C37 H37A 110.8 . .
C38 C37 H37B 110.8 . .
C36 C37 H37B 110.8 . .
H37A C37 H37B 108.9 . .
N4 C38 C37 101.7(5) . .
N4 C38 H38A 111.4 . .
C37 C38 H38A 111.4 . .
N4 C38 H38B 111.4 . .
C37 C38 H38B 111.4 . .
H38A C38 H38B 109.3 . .
N4 C39 H39A 109.5 . .
N4 C39 H39B 109.5 . .
H39A C39 H39B 109.5 . .
N4 C39 H39C 109.5 . .
H39A C39 H39C 109.5 . .
H39B C39 H39C 109.5 . .
O16 C40 N3 125.2(4) . .
O16 C40 C41 127.4(4) . .
N3 C40 C41 107.3(3) . .
C42 C41 C40 106.0(4) . .
C42 C41 H41A 110.5 . .
C40 C41 H41A 110.5 . .
C42 C41 H41B 110.5 . .
C40 C41 H41B 110.5 . .
H41A C41 H41B 108.7 . .
C43 C42 C41 107.2(4) . .
C43 C42 H42A 110.3 . .
C41 C42 H42A 110.3 . .
C43 C42 H42B 110.3 . .
C41 C42 H42B 110.3 . .
H42A C42 H42B 108.5 . .
N3 C43 C42 103.4(4) . .
N3 C43 H43A 111.1 . .
C42 C43 H43A 111.1 . .
N3 C43 H43B 111.1 . .
C42 C43 H43B 111.1 . .
H43A C43 H43B 109.1 . .
N3 C44 H44A 109.5 . .
N3 C44 H44B 109.5 . .
H44A C44 H44B 109.5 . .
N3 C44 H44C 109.5 . .
H44A C44 H44C 109.5 . .
H44B C44 H44C 109.5 . .
C25 N1 C28 122.1(6) . .
C25 N1 C29 118.8(5) . .
C28 N1 C29 118.7(5) . .
C30 N2 C34 123.3(4) . .
C30 N2 C33 114.3(3) . .
C34 N2 C33 122.3(4) . .
C40 N3 C44 123.8(4) . .
C40 N3 C43 114.9(4) . .
C44 N3 C43 121.1(4) . .
C35 N4 C39 123.8(5) . .
C35 N4 C38 114.6(5) . .
C39 N4 C38 120.5(5) . .

loop_
_geom_bond_atom_site_label_1
_geom_bond_atom_site_label_2
_geom_bond_distance
_geom_bond_site_symmetry_2
Mn1 O1 2.094(2) .
Mn1 O3 2.106(2) .
Mn1 O13 2.120(2) .
Mn1 O14 2.220(2) .
Mn1 O6 2.265(2) .
Mn1 O5 2.269(2) .
Mn1 C9 2.603(3) .
Mn2 O9 2.119(2) .
Mn2 O4 2.123(2) .
Mn2 O7 2.141(2) .
Mn2 O2 2.153(2) .
Mn2 O6 2.201(2) .
Mn2 O11 2.209(2) .
Mn3 O8 2.109(2) .
Mn3 O10 2.110(2) .
Mn3 O15 2.120(2) .
Mn3 O11 2.261(2) .
Mn3 O16 2.270(2) .
Mn3 O12 2.278(2) .
Mn3 C21 2.616(3) .
O1 C1 1.257(4) .
O2 C1 1.247(4) .
O3 C5 1.259(4) .
O4 C5 1.240(4) .
O5 C9 1.247(4) .
O6 C9 1.280(4) .
O7 C13 1.241(4) .
O8 C13 1.256(4) .
O9 C17 1.246(4) .
O10 C17 1.256(4) .
O11 C21 1.272(4) .
O12 C21 1.246(4) .
O13 C25 1.219(5) .
O14 C30 1.228(4) .
O15 C35 1.248(4) .
O16 C40 1.229(4) .
C1 C2 1.503(4) .
C2 C4 1.376(5) .
C2 C3 1.381(5) .
C3 C20 1.379(5) 3_456
C3 H3A 0.9500 .
C4 C19 1.377(5) 3_456
C4 H4A 0.9500 .
C5 C6 1.507(4) .
C6 C8 1.367(5) .
C6 C7 1.385(4) .
C7 C16 1.377(5) 3_466
C7 H7A 0.9500 .
C8 C15 1.392(5) 3_466
C8 H8A 0.9500 .
C9 C10 1.493(4) .
C10 C11 1.373(4) .
C10 C12 1.398(4) .
C11 C23 1.394(4) 1_655
C11 H11A 0.9500 .
C12 C24 1.373(4) 1_655
C12 H12A 0.9500 .
C13 C14 1.513(4) .
C14 C15 1.375(4) .
C14 C16 1.384(4) .
C15 C8 1.392(5) 3_566
C15 H15A 0.9500 .
C16 C7 1.377(5) 3_566
C16 H16A 0.9500 .
C17 C18 1.507(4) .
C18 C20 1.370(5) .
C18 C19 1.377(5) .
C19 C4 1.377(5) 3_556
C19 H19A 0.9500 .
C20 C3 1.379(5) 3_556
C20 H20A 0.9500 .
C21 C22 1.488(4) .
C22 C24 1.384(4) .
C22 C23 1.387(4) .
C23 C11 1.394(4) 1_455
C23 H23A 0.9500 .
C24 C12 1.373(4) 1_455
C24 H24A 0.9500 .
C25 N1 1.237(7) .
C25 C26 1.594(6) .
C26 C27 1.463(8) .
C26 H26A 0.9900 .
C26 H26B 0.9900 .
C27 C28 1.587(9) .
C27 H27A 0.9900 .
C27 H27B 0.9900 .
C28 N1 1.427(6) .
C28 H28A 0.9900 .
C28 H28B 0.9900 .
C29 N1 1.453(7) .
C29 H29A 0.9800 .
C29 H29B 0.9800 .
C29 H29C 0.9800 .
C30 N2 1.324(5) .
C30 C31 1.483(6) .
C31 C32 1.498(6) .
C31 H31A 0.9900 .
C31 H31B 0.9900 .
C32 C33 1.494(7) .
C32 H32A 0.9900 .
C32 H32B 0.9900 .
C33 N2 1.472(5) .
C33 H33A 0.9900 .
C33 H33B 0.9900 .
C34 N2 1.436(6) .
C34 H34A 0.9800 .
C34 H34B 0.9800 .
C34 H34C 0.9800 .
C35 N4 1.282(6) .
C35 C36 1.491(8) .
C36 C37 1.552(9) .
C36 H36A 0.9900 .
C36 H36B 0.9900 .
C37 C38 1.469(11) .
C37 H37A 0.9900 .
C37 H37B 0.9900 .
C38 N4 1.448(7) .
C38 H38A 0.9900 .
C38 H38B 0.9900 .
C39 N4 1.406(8) .
C39 H39A 0.9800 .
C39 H39B 0.9800 .
C39 H39C 0.9800 .
C40 N3 1.325(5) .
C40 C41 1.487(6) .
C41 C42 1.481(6) .
C41 H41A 0.9900 .
C41 H41B 0.9900 .
C42 C43 1.477(7) .
C42 H42A 0.9900 .
C42 H42B 0.9900 .
C43 N3 1.452(5) .
C43 H43A 0.9900 .
C43 H43B 0.9900 .
C44 N3 1.426(6) .
C44 H44A 0.9800 .
C44 H44B 0.9800 .
C44 H44C 0.9800 .
